data_4304022
loop_
_publ_author_name
'Mohamed Osman Awaleh'
'Fran\,cois Baril-Robert'
'Christian Reber'
'Antonella Badia'
'Fran\,cois Brisse'

_publ_contact_author_address
;
      Universit\'e de Montr\'eal
      D\'epartement de Chimie
      C.P. 6128, Succ. Centre-ville
      Montr\'eal, Qu\'ebec
      Canada, H3C 3J7
;
_publ_contact_author_email francois.brisse@umontreal.ca
_publ_contact_author_fax '+1 514 343 7586'
_publ_contact_author_name 'Dr Fran\,cois Brisse'
_publ_contact_author_phone '+1 514 343 2088'
_publ_section_title
;
Gold(I)-Dithioether Supramolecular Polymers: Synthesis, Characterization,
and Luminescence
;
_journal_name_full 'Inorganic Chemistry'
_journal_page_first 2964
_journal_page_last 2974
_journal_paper_doi 10.1021/ic701275k
_journal_volume 47
_journal_year 2008
_chemical_compound_source 'Synthesized by the authors. See text'
_chemical_formula_moiety 'C15 H16 Au2 Cl2 S2'
_chemical_formula_sum 'C15 H16 Au2 Cl2 S2'
_chemical_formula_weight 725.23
_chemical_name_systematic
; 
 ? 
;
_space_group_IT_number 14
_symmetry_cell_setting monoclinic
_symmetry_space_group_name_Hall '-P 2ybc'
_symmetry_space_group_name_H-M 'P 1 21/c 1'
_atom_sites_solution_hydrogens geom
_atom_sites_solution_primary direct
_atom_sites_solution_secondary difmap
_audit_creation_method SHELXL-97
_cell_angle_alpha 90.00
_cell_angle_beta 102.798(2)
_cell_angle_gamma 90.00
_cell_formula_units_Z 4
_cell_length_a 11.6096(3)
_cell_length_b 8.5159(2)
_cell_length_c 19.0202(5)
_cell_measurement_reflns_used 8008
_cell_measurement_temperature 220(2)
_cell_measurement_theta_max 72.86
_cell_measurement_theta_min 3.90
_cell_volume 1833.74(8)
_computing_cell_refinement 'SMART (Bruker, 1999)'
_computing_data_collection 'SMART (Bruker, 1999)'
_computing_data_reduction 'SAINT (Bruker, 1999)'
_computing_molecular_graphics 'SHELXTL (Bruker, 1997)'
_computing_publication_material 'UdMX (local program)'
_computing_structure_refinement 'SHELXL97 (Sheldrick, 1997)'
_computing_structure_solution 'SHELXS97 (Sheldrick, 1997)'
_diffrn_ambient_temperature 220(2)
_diffrn_detector_area_resol_mean 5.5
_diffrn_measured_fraction_theta_full 0.989
_diffrn_measured_fraction_theta_max 0.990
_diffrn_measurement_device_type 'Bruker Smart 2000'
_diffrn_measurement_method \w
_diffrn_radiation_monochromator graphite
_diffrn_radiation_source 'X-ray Sealed Tube'
_diffrn_radiation_type CuK\a
_diffrn_radiation_wavelength 1.54178
_diffrn_reflns_av_R_equivalents 0.064
_diffrn_reflns_av_sigmaI/netI 0.0520
_diffrn_reflns_limit_h_max 14
_diffrn_reflns_limit_h_min -14
_diffrn_reflns_limit_k_max 10
_diffrn_reflns_limit_k_min -10
_diffrn_reflns_limit_l_max 23
_diffrn_reflns_limit_l_min -23
_diffrn_reflns_number 22306
_diffrn_reflns_theta_full 72.90
_diffrn_reflns_theta_max 72.90
_diffrn_reflns_theta_min 3.90
_diffrn_standards_decay_% -0.80
_diffrn_standards_number 124
_exptl_absorpt_coefficient_mu 34.373
_exptl_absorpt_correction_T_max 0.175
_exptl_absorpt_correction_T_min 0.104
_exptl_absorpt_correction_type multi-scan
_exptl_absorpt_process_details 'Sadabs (Sheldrick,1996)'
_exptl_crystal_colour Colorless
_exptl_crystal_density_diffrn 2.627
_exptl_crystal_density_method 'not measured'
_exptl_crystal_description platelet
_exptl_crystal_F_000 1320
_exptl_crystal_size_max 0.12
_exptl_crystal_size_mid 0.07
_exptl_crystal_size_min 0.05
_refine_diff_density_max 1.530
_refine_diff_density_min -2.102
_refine_diff_density_rms 0.279
_refine_ls_extinction_method none
_refine_ls_goodness_of_fit_ref 1.015
_refine_ls_hydrogen_treatment constr
_refine_ls_matrix_type full
_refine_ls_number_parameters 190
_refine_ls_number_reflns 3631
_refine_ls_number_restraints 0
_refine_ls_restrained_S_all 1.015
_refine_ls_R_factor_all 0.0460
_refine_ls_R_factor_gt 0.0419
_refine_ls_shift/su_max 0.002
_refine_ls_shift/su_mean 0.000
_refine_ls_structure_factor_coef Fsqd
_refine_ls_weighting_details 'calc w=1/[\s^2^(Fo^2^)+(0.0666P)^2^] where P=(Fo^2^+2Fc^2^)/3'
_refine_ls_weighting_scheme calc
_refine_ls_wR_factor_gt 0.0960
_refine_ls_wR_factor_ref 0.0982
_reflns_number_gt 3211
_reflns_number_total 3631
_reflns_threshold_expression I>2\s(I)
_cod_data_source_file ic701275k-file.005.cif
_cod_data_source_block Complex4
_cod_depositor_comments
;
The following automatic conversions were performed:
'_symmetry_cell_setting' value 'Monoclinic' changed to 'monoclinic'
according to '/home/saulius/struct/CIF-dictionaries/cif_core.dic'
dictionary named 'cif_core.dic' version 2.4.1 from
2010-06-29.

'_geom_angle_publ_flag' value 'Y' changed to 'y' according to
'/home/saulius/struct/CIF-dictionaries/cif_core.dic' dictionary named
'cif_core.dic' version 2.4.1 from 2010-06-29 (31
time).

'_geom_bond_publ_flag' value 'Y' changed to 'y' according to
'/home/saulius/struct/CIF-dictionaries/cif_core.dic' dictionary named
'cif_core.dic' version 2.4.1 from 2010-06-29 (24 times).

Automatic conversion script
Id: cif_fix_enum 1527 2010-12-29 10:47:43Z saulius 
;
_cod_database_code 4304022

loop_
_symmetry_equiv_pos_as_xyz
'x, y, z'
'-x, y+1/2, -z+1/2'
'-x, -y, -z'
'x, -y-1/2, z-1/2'

loop_
_atom_site_label
_atom_site_type_symbol
_atom_site_fract_x
_atom_site_fract_y
_atom_site_fract_z
_atom_site_U_iso_or_equiv
_atom_site_adp_type
_atom_site_occupancy
_atom_site_symmetry_multiplicity
_atom_site_calc_flag
_atom_site_refinement_flags
_atom_site_disorder_assembly
_atom_site_disorder_group
Au1 Au 0.53044(2) 0.78948(3) 0.556157(14) 0.03455(11) Uani 1 1 d . . .
Au2 Au 0.32413(2) 0.94596(4) 0.628796(15) 0.04272(12) Uani 1 1 d . . .
Cl1 Cl 0.65392(16) 0.7804(2) 0.66721(10) 0.0484(4) Uani 1 1 d . . .
Cl2 Cl 0.29199(17) 1.1844(2) 0.57581(13) 0.0573(5) Uani 1 1 d . . .
S1 S 0.41288(13) 0.80769(17) 0.44466(8) 0.0334(3) Uani 1 1 d . . .
S2 S 0.34160(16) 0.7962(2) 0.17999(9) 0.0448(4) Uani 1 1 d . . .
C11 C 0.2652(6) 0.7812(8) 0.4545(3) 0.0382(14) Uani 1 1 d . . .
C12 C 0.1846(6) 0.8964(10) 0.4271(5) 0.0515(18) Uani 1 1 d . . .
H12 H 0.2056 0.9816 0.4012 0.062 Uiso 1 1 calc R . .
C13 C 0.0693(8) 0.8824(13) 0.4392(6) 0.075(3) Uani 1 1 d . . .
H13 H 0.0128 0.9601 0.4215 0.090 Uiso 1 1 calc R . .
C14 C 0.0394(7) 0.7592(13) 0.4757(5) 0.065(2) Uani 1 1 d . . .
H14 H -0.0379 0.7516 0.4830 0.078 Uiso 1 1 calc R . .
C15 C 0.1192(7) 0.6462(12) 0.5021(4) 0.057(2) Uani 1 1 d . . .
H15 H 0.0966 0.5615 0.5278 0.069 Uiso 1 1 calc R . .
C16 C 0.2325(6) 0.6534(10) 0.4920(4) 0.0462(16) Uani 1 1 d . . .
H16 H 0.2871 0.5738 0.5099 0.055 Uiso 1 1 calc R . .
C17 C 0.4325(6) 0.6316(7) 0.3931(4) 0.0382(14) Uani 1 1 d . . .
H17A H 0.5167 0.6163 0.3946 0.046 Uiso 1 1 calc R . .
H17B H 0.4038 0.5394 0.4148 0.046 Uiso 1 1 calc R . .
C18 C 0.3647(6) 0.6482(8) 0.3149(4) 0.0411(15) Uani 1 1 d . . .
H18A H 0.3660 0.5475 0.2901 0.049 Uiso 1 1 calc R . .
H18B H 0.2822 0.6740 0.3140 0.049 Uiso 1 1 calc R . .
C19 C 0.4165(6) 0.7745(9) 0.2747(4) 0.0433(16) Uani 1 1 d . . .
H19A H 0.4998 0.7500 0.2773 0.052 Uiso 1 1 calc R . .
H19B H 0.4134 0.8752 0.2992 0.052 Uiso 1 1 calc R . .
C21 C 0.1954(7) 0.8510(9) 0.1843(4) 0.0462(16) Uani 1 1 d . . .
C22 C 0.1729(10) 1.0101(11) 0.1868(5) 0.066(2) Uani 1 1 d . . .
H22 H 0.2338 1.0845 0.1906 0.079 Uiso 1 1 calc R . .
C23 C 0.0548(15) 1.0570(15) 0.1835(6) 0.091(4) Uani 1 1 d . . .
H23 H 0.0366 1.1644 0.1842 0.110 Uiso 1 1 calc R . .
C24 C -0.0322(12) 0.9494(18) 0.1792(6) 0.095(5) Uani 1 1 d . . .
H24 H -0.1097 0.9831 0.1778 0.114 Uiso 1 1 calc R . .
C25 C -0.0090(8) 0.7939(14) 0.1770(5) 0.071(3) Uani 1 1 d . . .
H25 H -0.0704 0.7201 0.1729 0.085 Uiso 1 1 calc R . .
C26 C 0.1063(7) 0.7444(10) 0.1809(4) 0.0502(17) Uani 1 1 d . . .
H26 H 0.1232 0.6364 0.1812 0.060 Uiso 1 1 calc R . .

loop_
_atom_site_aniso_label
_atom_site_aniso_U_11
_atom_site_aniso_U_22
_atom_site_aniso_U_33
_atom_site_aniso_U_23
_atom_site_aniso_U_13
_atom_site_aniso_U_12
Au1 0.02980(16) 0.03748(17) 0.03354(17) -0.00043(10) 0.00093(11) -0.00531(9)
Au2 0.03147(16) 0.0619(2) 0.03383(17) -0.00030(13) 0.00528(11) -0.00502(11)
Cl1 0.0417(8) 0.0568(10) 0.0389(9) 0.0031(8) -0.0075(7) -0.0073(7)
Cl2 0.0423(9) 0.0630(11) 0.0661(12) 0.0084(10) 0.0113(9) -0.0034(8)
S1 0.0322(7) 0.0345(7) 0.0309(8) 0.0009(6) 0.0014(6) -0.0029(5)
S2 0.0424(9) 0.0586(11) 0.0331(8) 0.0038(7) 0.0074(7) -0.0048(7)
C11 0.032(3) 0.053(4) 0.025(3) -0.008(3) -0.005(2) -0.005(3)
C12 0.039(4) 0.057(4) 0.055(5) 0.000(4) 0.002(3) 0.009(3)
C13 0.037(4) 0.090(7) 0.091(7) -0.024(6) 0.002(4) 0.016(4)
C14 0.037(4) 0.104(7) 0.053(5) -0.006(5) 0.010(4) -0.013(4)
C15 0.044(4) 0.088(6) 0.035(4) -0.001(4) -0.001(3) -0.031(4)
C16 0.038(3) 0.062(4) 0.034(3) -0.001(3) -0.003(3) -0.007(3)
C17 0.038(3) 0.033(3) 0.041(4) 0.002(3) 0.002(3) 0.004(2)
C18 0.043(3) 0.043(4) 0.036(3) -0.005(3) 0.005(3) -0.011(3)
C19 0.037(3) 0.060(4) 0.029(3) 0.001(3) -0.002(3) -0.013(3)
C21 0.046(4) 0.059(4) 0.031(3) -0.002(3) 0.003(3) 0.010(3)
C22 0.092(7) 0.064(5) 0.038(4) 0.003(4) 0.005(4) 0.009(5)
C23 0.130(11) 0.091(8) 0.048(5) 0.000(6) 0.008(7) 0.067(8)
C24 0.087(8) 0.145(12) 0.051(6) 0.002(7) 0.011(6) 0.068(8)
C25 0.042(4) 0.123(9) 0.047(5) 0.005(5) 0.010(4) 0.023(5)
C26 0.045(4) 0.058(4) 0.047(4) -0.001(4) 0.008(3) 0.008(3)

loop_
_atom_type_symbol
_atom_type_description
_atom_type_scat_dispersion_real
_atom_type_scat_dispersion_imag
_atom_type_scat_source
C C 0.0181 0.0091 'International Tables Vol C Tables 4.2.6.8 and 6.1.1.4'
H H 0.0000 0.0000 'International Tables Vol C Tables 4.2.6.8 and 6.1.1.4'
S S 0.3331 0.5567 'International Tables Vol C Tables 4.2.6.8 and 6.1.1.4'
Cl Cl 0.3639 0.7018 'International Tables Vol C Tables 4.2.6.8 and 6.1.1.4'
Au Au -4.4197 7.2980 'International Tables Vol C Tables 4.2.6.8 and 6.1.1.4'

loop_
_geom_angle_atom_site_label_1
_geom_angle_atom_site_label_2
_geom_angle_atom_site_label_3
_geom_angle_site_symmetry_1
_geom_angle_site_symmetry_2
_geom_angle_site_symmetry_3
_geom_angle
_geom_angle_publ_flag
S1 AU1 CL1 . . . 177.37(6) y
S1 AU1 AU2 . . . 91.24(4) y
CL1 AU1 AU2 . . . 89.51(5) y
CL2 AU2 S2 . . 4_576 175.73(7) y
CL2 AU2 AU1 . . . 103.86(5) y
S2 AU2 AU1 4_576 . . 78.96(4) y
C11 S1 C17 . . . 100.9(3) y
C11 S1 AU1 . . . 106.7(2) y
C17 S1 AU1 . . . 109.0(2) y
C21 S2 C19 . . . 103.4(3) y
C21 S2 AU2 . . 4_575 105.2(3) y
C19 S2 AU2 . . 4_575 108.0(3) y
C12 C11 C16 . . . 120.6(7) y
C12 C11 S1 . . . 117.4(6) y
C16 C11 S1 . . . 121.9(6) y
C11 C12 C13 . . . 117.9(9) y
C11 C12 H12 . . . 121 ?
C13 C12 H12 . . . 121 ?
C14 C13 C12 . . . 120.8(9) y
C14 C13 H13 . . . 119.6 ?
C12 C13 H13 . . . 119.6 ?
C13 C14 C15 . . . 120.8(8) y
C13 C14 H14 . . . 119.6 ?
C15 C14 H14 . . . 119.6 ?
C14 C15 C16 . . . 121.0(8) y
C14 C15 H15 . . . 119.5 ?
C16 C15 H15 . . . 119.5 ?
C15 C16 C11 . . . 118.9(8) y
C15 C16 H16 . . . 120.6 ?
C11 C16 H16 . . . 120.6 ?
C18 C17 S1 . . . 110.3(4) y
C18 C17 H17A . . . 109.6 ?
S1 C17 H17A . . . 109.6 ?
C18 C17 H17B . . . 109.6 ?
S1 C17 H17B . . . 109.6 ?
H17A C17 H17B . . . 108.1 ?
C19 C18 C17 . . . 112.3(5) y
C19 C18 H18A . . . 109.1 ?
C17 C18 H18A . . . 109.1 ?
C19 C18 H18B . . . 109.1 ?
C17 C18 H18B . . . 109.1 ?
H18A C18 H18B . . . 107.9 ?
C18 C19 S2 . . . 114.4(5) y
C18 C19 H19A . . . 108.7 ?
S2 C19 H19A . . . 108.7 ?
C18 C19 H19B . . . 108.7 ?
S2 C19 H19B . . . 108.7 ?
H19A C19 H19B . . . 107.6 ?
C26 C21 C22 . . . 120.4(8) y
C26 C21 S2 . . . 122.9(6) y
C22 C21 S2 . . . 116.6(7) y
C21 C22 C23 . . . 117.6(10) y
C21 C22 H22 . . . 121.2 ?
C23 C22 H22 . . . 121.2 ?
C24 C23 C22 . . . 121.0(12) y
C24 C23 H23 . . . 119.5 ?
C22 C23 H23 . . . 119.5 ?
C23 C24 C25 . . . 120.9(13) y
C23 C24 H24 . . . 119.5 ?
C25 C24 H24 . . . 119.5 ?
C24 C25 C26 . . . 119.4(10) y
C24 C25 H25 . . . 120.3 ?
C26 C25 H25 . . . 120.3 ?
C21 C26 C25 . . . 120.7(9) y
C21 C26 H26 . . . 119.6 ?
C25 C26 H26 . . . 119.6 ?

loop_
_geom_bond_atom_site_label_1
_geom_bond_atom_site_label_2
_geom_bond_site_symmetry_1
_geom_bond_site_symmetry_2
_geom_bond_distance
_geom_bond_publ_flag
Au1 S1 . . 2.2587(15) y
Au1 Cl1 . . 2.2762(17) y
Au1 Au2 . . 3.2997(4) y
Au2 Cl2 . . 2.260(2) y
Au2 S2 . 4_576 2.2705(19) y
S1 C11 . . 1.780(7) y
S1 C17 . . 1.833(7) y
S2 C21 . . 1.780(8) y
S2 C19 . . 1.829(7) y
S2 Au2 . 4_575 2.2705(19) y
C11 C12 . . 1.376(10) y
C11 C16 . . 1.399(11) y
C12 C13 . . 1.412(12) y
C12 H12 . . 0.94 ?
C13 C14 . . 1.346(15) y
C13 H13 . . 0.94 ?
C14 C15 . . 1.352(14) y
C14 H14 . . 0.94 ?
C15 C16 . . 1.372(11) y
C15 H15 . . 0.94 ?
C16 H16 . . 0.94 ?
C17 C18 . . 1.528(9) y
C17 H17a . . 0.98 ?
C17 H17b . . 0.98 ?
C18 C19 . . 1.518(9) y
C18 H18a . . 0.98 ?
C18 H18b . . 0.98 ?
C19 H19a . . 0.98 ?
C19 H19b . . 0.98 ?
C21 C26 . . 1.368(12) y
C21 C22 . . 1.382(12) y
C22 C23 . . 1.416(18) y
C22 H22 . . 0.94 ?
C23 C24 . . 1.353(19) y
C23 H23 . . 0.94 ?
C24 C25 . . 1.354(16) y
C24 H24 . . 0.94 ?
C25 C26 . . 1.390(11) y
C25 H25 . . 0.94 ?
C26 H26 . . 0.94 ?

loop_
_geom_torsion_atom_site_label_1
_geom_torsion_atom_site_label_2
_geom_torsion_atom_site_label_3
_geom_torsion_atom_site_label_4
_geom_torsion_site_symmetry_1
_geom_torsion_site_symmetry_2
_geom_torsion_site_symmetry_3
_geom_torsion_site_symmetry_4
_geom_torsion
_geom_torsion_publ_flag
S1 AU1 AU2 CL2 . . . . -59.60(7) ?
CL1 AU1 AU2 CL2 . . . . 117.88(7) ?
S1 AU1 AU2 S2 . . . 4_576 117.11(6) ?
CL1 AU1 AU2 S2 . . . 4_576 -65.41(6) ?
AU2 AU1 S1 C11 . . . . -32.8(2) ?
AU2 AU1 S1 C17 . . . . -141.0(2) ?
C17 S1 C11 C12 . . . . -120.9(6) ?
AU1 S1 C11 C12 . . . . 125.3(5) ?
C17 S1 C11 C16 . . . . 62.6(6) ?
AU1 S1 C11 C16 . . . . -51.3(6) ?
C16 C11 C12 C13 . . . . 1.1(12) ?
S1 C11 C12 C13 . . . . -175.5(7) ?
C11 C12 C13 C14 . . . . -0.7(15) ?
C12 C13 C14 C15 . . . . 0.4(16) ?
C13 C14 C15 C16 . . . . -0.5(14) ?
C14 C15 C16 C11 . . . . 0.8(12) ?
C12 C11 C16 C15 . . . . -1.1(11) ?
S1 C11 C16 C15 . . . . 175.3(6) ?
C11 S1 C17 C18 . . . . 74.1(5) ?
AU1 S1 C17 C18 . . . . -173.7(4) ?
S1 C17 C18 C19 . . . . 67.5(7) ?
C17 C18 C19 S2 . . . . 178.4(5) ?
C21 S2 C19 C18 . . . . 61.7(7) ?
AU2 S2 C19 C18 4_575 . . . -49.5(6) ?
C19 S2 C21 C26 . . . . -93.1(7) ?
AU2 S2 C21 C26 4_575 . . . 20.1(7) ?
C19 S2 C21 C22 . . . . 90.9(6) ?
AU2 S2 C21 C22 4_575 . . . -155.9(6) ?
C26 C21 C22 C23 . . . . -1.9(13) ?
S2 C21 C22 C23 . . . . 174.2(7) ?
C21 C22 C23 C24 . . . . 1.0(15) ?
C22 C23 C24 C25 . . . . -0.9(17) ?
C23 C24 C25 C26 . . . . 1.5(16) ?
C22 C21 C26 C25 . . . . 2.6(12) ?
S2 C21 C26 C25 . . . . -173.3(6) ?
C24 C25 C26 C21 . . . . -2.4(13) ?
